data_7046776
loop_
_publ_author_name
'Vignesh, Kuduva R.'
'Langley, Stuart K.'
'Gartshore, Christopher J.'
'Borilovi\'c, Ivana'
'Forsyth, Craig M.'
'Rajaraman, Gopalan'
'Murray, Keith S.'

_publ_section_title
;
 Rationalizing the sign and magnitude of the magnetic coupling and
 anisotropy in dinuclear manganese(iii) complexes.
;
_journal_issue 34
_journal_name_full 'Dalton transactions (Cambridge, England : 2003)'
_journal_page_first 11820
_journal_page_last 11833
_journal_paper_doi 10.1039/c8dt01410h
_journal_volume 47
_journal_year 2018
_chemical_formula_sum 'C34 H22 Cl2 F4 Mn2 N4 O5'
_chemical_formula_weight 823.33
_space_group_crystal_system monoclinic
_space_group_IT_number 14
_space_group_name_Hall '-P 2yn'
_space_group_name_H-M_alt 'P 1 21/n 1'
_symmetry_space_group_name_Hall '-P 2yn'
_symmetry_space_group_name_H-M 'P 1 21/n 1'
_atom_sites_solution_hydrogens geom
_audit_block_doi 10.5517/ccdc.csd.cc1zly0j
_audit_creation_method SHELXL-2016/6
_audit_update_record
;
2018-06-12 deposited with the CCDC.
2018-06-19 downloaded from the CCDC.
;
_cell_angle_alpha 90
_cell_angle_beta 99.93(3)
_cell_angle_gamma 90
_cell_formula_units_Z 4
_cell_length_a 10.199(2)
_cell_length_b 25.127(5)
_cell_length_c 16.301(3)
_cell_measurement_reflns_used 8321
_cell_measurement_temperature 123(2)
_cell_measurement_theta_max 28.76
_cell_measurement_theta_min 1.89
_cell_volume 4114.9(14)
_computing_cell_refinement 'Bruker Apex2 V2.0'
_computing_data_collection 'Bruker Apex2 V2.0'
_computing_data_reduction 'Bruker Apex2 V2.0'
_computing_structure_refinement 'SHELXL-2016/6 (Sheldrick, 2016)'
_computing_structure_solution 'SHELXS-97 (Sheldrick, 1990)'
_diffrn_ambient_temperature 123(2)
_diffrn_measured_fraction_theta_full 0.997
_diffrn_measured_fraction_theta_max 0.993
_diffrn_measurement_device_type 'APEX X8'
_diffrn_measurement_method 'scans in phi and omega'
_diffrn_radiation_monochromator graphite
_diffrn_radiation_source 'fine-focus sealed tube'
_diffrn_radiation_type MoK\a
_diffrn_radiation_wavelength 0.71073
_diffrn_reflns_av_R_equivalents 0.0398
_diffrn_reflns_av_unetI/netI 0.0204
_diffrn_reflns_Laue_measured_fraction_full 0.997
_diffrn_reflns_Laue_measured_fraction_max 0.993
_diffrn_reflns_limit_h_max 13
_diffrn_reflns_limit_h_min -13
_diffrn_reflns_limit_k_max 33
_diffrn_reflns_limit_k_min -33
_diffrn_reflns_limit_l_max 21
_diffrn_reflns_limit_l_min -21
_diffrn_reflns_number 68641
_diffrn_reflns_point_group_measured_fraction_full 0.997
_diffrn_reflns_point_group_measured_fraction_max 0.993
_diffrn_reflns_theta_full 25.242
_diffrn_reflns_theta_max 27.928
_diffrn_reflns_theta_min 2.058
_exptl_absorpt_coefficient_mu 0.802
_exptl_absorpt_correction_T_max 0.922
_exptl_absorpt_correction_T_min 0.823
_exptl_absorpt_correction_type multi-scan
_exptl_absorpt_process_details SADABS
_exptl_crystal_colour brown
_exptl_crystal_density_diffrn 1.329
_exptl_crystal_density_method 'not measured'
_exptl_crystal_description plate
_exptl_crystal_F_000 1656
_exptl_crystal_size_max 0.4
_exptl_crystal_size_mid 0.2
_exptl_crystal_size_min 0.1
_refine_diff_density_max 1.414
_refine_diff_density_min -0.629
_refine_diff_density_rms 0.085
_refine_ls_extinction_method none
_refine_ls_goodness_of_fit_ref 1.038
_refine_ls_hydrogen_treatment constr
_refine_ls_matrix_type full
_refine_ls_number_parameters 460
_refine_ls_number_reflns 9806
_refine_ls_number_restraints 0
_refine_ls_restrained_S_all 1.038
_refine_ls_R_factor_all 0.0550
_refine_ls_R_factor_gt 0.0467
_refine_ls_shift/su_max 0.001
_refine_ls_shift/su_mean 0.000
_refine_ls_structure_factor_coef Fsqd
_refine_ls_weighting_details 'w=1/[\s^2^(Fo^2^)+(0.0730P)^2^+4.8701P] where P=(Fo^2^+2Fc^2^)/3'
_refine_ls_weighting_scheme calc
_refine_ls_wR_factor_gt 0.1281
_refine_ls_wR_factor_ref 0.1342
_reflns_Friedel_coverage 0.000
_reflns_number_gt 8205
_reflns_number_total 9806
_reflns_threshold_expression 'I > 2\s(I)'
_cod_data_source_file c8dt01410h2.cif
_cod_data_source_block compound4
_cod_depositor_comments 'Adding full bibliography for 7046766--7046777.cif.'
_cod_original_cell_volume 4114.8(15)
_cod_database_code 7046776
_shelx_shelxl_version_number 2016/6
_shelx_space_group_comment
;
The symmetry employed for this shelxl refinement is uniquely defined
by the following loop, which should always be used as a source of
symmetry information in preference to the above space-group names.
They are only intended as comments.
;
_platon_squeeze_void_probe_radius 1.20

loop_
_space_group_symop_operation_xyz
'x, y, z'
'-x+1/2, y+1/2, -z+1/2'
'-x, -y, -z'
'x-1/2, -y-1/2, z-1/2'

loop_
_atom_site_label
_atom_site_type_symbol
_atom_site_fract_x
_atom_site_fract_y
_atom_site_fract_z
_atom_site_U_iso_or_equiv
_atom_site_adp_type
_atom_site_occupancy
_atom_site_site_symmetry_order
_atom_site_calc_flag
_atom_site_refinement_flags_posn
_atom_site_refinement_flags_adp
Mn1 Mn 0.86093(3) 0.18919(2) 0.47373(2) 0.01930(9) Uani 1 1 d . .
Mn2 Mn 0.67674(3) 0.18608(2) 0.61093(2) 0.01932(9) Uani 1 1 d . .
Cl3 Cl 0.47555(6) 0.24241(2) 0.56213(3) 0.02777(13) Uani 1 1 d . .
Cl4 Cl 1.05705(6) 0.24653(2) 0.52276(3) 0.02753(13) Uani 1 1 d . .
O1 O 0.76739(15) 0.22038(7) 0.54286(9) 0.0229(3) Uani 1 1 d . .
O2 O 0.59781(16) 0.12727(6) 0.53601(10) 0.0241(3) Uani 1 1 d . .
O3 O 0.93947(17) 0.12828(7) 0.54355(10) 0.0251(3) Uani 1 1 d . .
O4 O 0.69766(18) 0.13577(7) 0.42409(10) 0.0291(4) Uani 1 1 d . .
O5 O 0.84725(16) 0.13487(7) 0.65886(10) 0.0249(3) Uani 1 1 d . .
N6 N 0.77636(19) 0.23906(8) 0.37627(12) 0.0230(4) Uani 1 1 d . .
N7 N 0.58371(19) 0.15793(8) 0.70596(12) 0.0217(4) Uani 1 1 d . .
N8 N 0.75538(19) 0.23512(8) 0.71021(12) 0.0224(4) Uani 1 1 d . .
N9 N 0.95246(19) 0.16374(8) 0.37622(11) 0.0219(4) Uani 1 1 d . .
C12 C 0.9249(2) 0.11428(9) 0.61677(14) 0.0216(4) Uani 1 1 d . .
C13 C 0.6154(2) 0.18287(9) 0.78012(14) 0.0226(4) Uani 1 1 d . .
C15 C 0.6120(2) 0.11657(9) 0.46156(13) 0.0215(4) Uani 1 1 d . .
C16 C 0.7155(2) 0.22524(9) 0.78375(13) 0.0224(4) Uani 1 1 d . .
C17 C 0.9174(2) 0.18942(9) 0.30293(14) 0.0231(4) Uani 1 1 d . .
C19 C 0.8151(2) 0.23084(9) 0.30219(14) 0.0227(4) Uani 1 1 d . .
C21 C 1.0088(2) 0.06818(9) 0.65369(14) 0.0228(4) Uani 1 1 d . .
C22 C 0.6822(3) 0.27533(11) 0.38225(16) 0.0322(5) Uani 1 1 d . .
H22 H 0.654626 0.280766 0.434400 0.039 Uiso 1 1 calc R U
C23 C 0.8472(3) 0.27271(10) 0.70572(15) 0.0286(5) Uani 1 1 d . .
H23 H 0.875065 0.279294 0.653965 0.034 Uiso 1 1 calc R U
C24 C 0.4918(2) 0.11938(10) 0.69658(15) 0.0264(5) Uani 1 1 d . .
H24 H 0.469558 0.102314 0.644021 0.032 Uiso 1 1 calc R U
C25 C 0.5177(2) 0.07666(9) 0.41580(14) 0.0224(4) Uani 1 1 d . .
C28 C 0.4600(3) 0.12874(11) 0.83699(17) 0.0335(6) Uani 1 1 d . .
H28 H 0.417922 0.118513 0.882203 0.040 Uiso 1 1 calc R U
C29 C 0.5296(3) 0.06339(10) 0.33427(15) 0.0274(5) Uani 1 1 d . .
H29 H 0.594152 0.080886 0.308263 0.033 Uiso 1 1 calc R U
C30 C 1.0782(2) 0.03718(10) 0.60505(15) 0.0286(5) Uani 1 1 d . .
H30 H 1.079701 0.047138 0.548991 0.034 Uiso 1 1 calc R U
C31 C 1.0453(3) 0.12569(10) 0.38267(15) 0.0300(5) Uani 1 1 d . .
H31 H 1.069818 0.107772 0.434363 0.036 Uiso 1 1 calc R U
C32 C 1.0099(3) 0.05470(11) 0.73670(15) 0.0298(5) Uani 1 1 d . .
H32 H 0.963394 0.075856 0.770564 0.036 Uiso 1 1 calc R U
C33 C 0.5542(3) 0.16915(10) 0.84687(15) 0.0291(5) Uani 1 1 d . .
H33 H 0.576411 0.187188 0.898625 0.035 Uiso 1 1 calc R U
C34 C 0.4280(3) 0.10354(11) 0.76103(17) 0.0326(5) Uani 1 1 d . .
H34 H 0.363605 0.075882 0.753024 0.039 Uiso 1 1 calc R U
C35 C 0.6640(3) 0.29722(13) 0.23828(17) 0.0387(6) Uani 1 1 d . .
H35 H 0.625500 0.317398 0.190934 0.046 Uiso 1 1 calc R U
C36 C 1.1071(3) 0.11149(12) 0.31648(17) 0.0387(6) Uani 1 1 d . .
H36 H 1.172992 0.084386 0.322596 0.046 Uiso 1 1 calc R U
C37 C 0.4215(2) 0.05196(9) 0.45370(15) 0.0256(5) Uani 1 1 d . .
H37 H 0.411317 0.061227 0.508755 0.031 Uiso 1 1 calc R U
C39 C 0.9754(3) 0.17718(10) 0.23433(15) 0.0307(5) Uani 1 1 d . .
H39 H 0.949905 0.195687 0.183247 0.037 Uiso 1 1 calc R U
C40 C 0.7607(3) 0.25973(11) 0.23177(15) 0.0303(5) Uani 1 1 d . .
H40 H 0.789551 0.253800 0.180129 0.036 Uiso 1 1 calc R U
C41 C 0.3560(3) -0.00003(10) 0.33023(18) 0.0327(6) Uani 1 1 d . .
C42 C 0.6237(3) 0.30523(12) 0.31368(19) 0.0400(7) Uani 1 1 d . .
H42 H 0.557005 0.330786 0.318868 0.048 Uiso 1 1 calc R U
C43 C 0.7674(3) 0.25349(11) 0.85532(15) 0.0312(5) Uani 1 1 d . .
H43 H 0.738827 0.246238 0.906641 0.037 Uiso 1 1 calc R U
C44 C 1.0707(3) 0.13761(12) 0.24147(17) 0.0384(6) Uani 1 1 d . .
H44 H 1.111064 0.128434 0.195045 0.046 Uiso 1 1 calc R U
C45 C 1.1457(3) -0.00830(11) 0.63767(18) 0.0361(6) Uani 1 1 d . .
H45 H 1.191050 -0.030139 0.604066 0.043 Uiso 1 1 calc R U
C47 C 0.4483(3) 0.02498(10) 0.29097(17) 0.0323(5) Uani 1 1 d . .
H47 H 0.455943 0.016042 0.235366 0.039 Uiso 1 1 calc R U
C48 C 0.8617(3) 0.29240(13) 0.85019(17) 0.0388(6) Uani 1 1 d . .
H48 H 0.898488 0.312339 0.898199 0.047 Uiso 1 1 calc R U
C49 C 1.0793(3) 0.01031(12) 0.76895(17) 0.0368(6) Uani 1 1 d . .
C50 C 0.9022(3) 0.30213(12) 0.77495(17) 0.0371(6) Uani 1 1 d . .
H50 H 0.967012 0.328692 0.770771 0.045 Uiso 1 1 calc R U
C51 C 0.3413(2) 0.01374(10) 0.40972(17) 0.0301(5) Uani 1 1 d . .
C52 C 1.1451(3) -0.02089(11) 0.71956(18) 0.0355(6) Uani 1 1 d . .
F1 F 0.24784(18) -0.01048(8) 0.44653(13) 0.0491(5) Uani 1 1 d . .
F2 F 0.27690(18) -0.03736(7) 0.28869(13) 0.0495(5) Uani 1 1 d . .
F4 F 1.2069(2) -0.06537(8) 0.75313(12) 0.0515(5) Uani 1 1 d . .
F5 F 1.0775(3) -0.00627(10) 0.84742(12) 0.0674(7) Uani 1 1 d . .

loop_
_atom_site_aniso_label
_atom_site_aniso_U_11
_atom_site_aniso_U_22
_atom_site_aniso_U_33
_atom_site_aniso_U_23
_atom_site_aniso_U_13
_atom_site_aniso_U_12
Mn1 0.02084(17) 0.02227(17) 0.01549(16) 0.00139(12) 0.00509(12) 0.00125(12)
Mn2 0.02004(17) 0.02263(17) 0.01612(16) -0.00164(12) 0.00540(12) -0.00183(12)
Cl3 0.0257(3) 0.0354(3) 0.0220(3) -0.0027(2) 0.0038(2) 0.0058(2)
Cl4 0.0248(3) 0.0354(3) 0.0227(3) 0.0015(2) 0.0051(2) -0.0049(2)
O1 0.0249(8) 0.0236(8) 0.0213(8) -0.0007(6) 0.0071(6) -0.0008(6)
O2 0.0264(8) 0.0260(8) 0.0208(8) -0.0033(6) 0.0066(6) -0.0017(6)
O3 0.0301(8) 0.0281(8) 0.0185(7) 0.0046(6) 0.0081(6) 0.0039(7)
O4 0.0315(9) 0.0344(9) 0.0225(8) -0.0061(7) 0.0083(7) -0.0107(7)
O5 0.0253(8) 0.0284(8) 0.0216(8) 0.0027(6) 0.0058(6) 0.0037(6)
N6 0.0211(9) 0.0267(9) 0.0218(9) 0.0029(7) 0.0054(7) 0.0018(7)
N7 0.0223(9) 0.0237(9) 0.0201(9) 0.0007(7) 0.0064(7) 0.0004(7)
N8 0.0234(9) 0.0259(9) 0.0185(9) -0.0027(7) 0.0050(7) -0.0026(7)
N9 0.0252(9) 0.0242(9) 0.0173(8) 0.0018(7) 0.0063(7) 0.0016(7)
C12 0.0210(10) 0.0230(10) 0.0207(10) 0.0021(8) 0.0034(8) -0.0019(8)
C13 0.0241(11) 0.0238(10) 0.0209(10) -0.0007(8) 0.0066(8) 0.0018(8)
C15 0.0238(11) 0.0212(10) 0.0191(10) -0.0007(8) 0.0027(8) 0.0006(8)
C16 0.0229(10) 0.0276(11) 0.0171(10) -0.0007(8) 0.0044(8) -0.0003(9)
C17 0.0281(11) 0.0229(10) 0.0188(10) 0.0013(8) 0.0050(8) 0.0000(9)
C19 0.0233(10) 0.0246(10) 0.0203(10) 0.0028(8) 0.0046(8) 0.0005(8)
C21 0.0210(10) 0.0252(11) 0.0217(10) 0.0025(8) 0.0023(8) -0.0006(8)
C22 0.0309(13) 0.0374(13) 0.0300(12) 0.0055(10) 0.0103(10) 0.0100(11)
C23 0.0301(12) 0.0330(12) 0.0230(11) -0.0040(9) 0.0058(9) -0.0100(10)
C24 0.0266(11) 0.0269(11) 0.0270(12) -0.0016(9) 0.0080(9) -0.0036(9)
C25 0.0221(10) 0.0210(10) 0.0223(10) -0.0001(8) -0.0010(8) 0.0036(8)
C28 0.0412(15) 0.0339(13) 0.0297(13) 0.0033(10) 0.0180(11) -0.0037(11)
C29 0.0298(12) 0.0271(11) 0.0245(11) -0.0038(9) 0.0021(9) 0.0015(9)
C30 0.0308(12) 0.0312(12) 0.0251(11) 0.0048(9) 0.0085(9) 0.0037(10)
C31 0.0373(13) 0.0310(12) 0.0235(11) 0.0054(9) 0.0103(10) 0.0112(10)
C32 0.0317(12) 0.0348(13) 0.0230(11) 0.0036(9) 0.0054(9) 0.0045(10)
C33 0.0338(13) 0.0332(12) 0.0222(11) 0.0002(9) 0.0101(9) -0.0005(10)
C34 0.0346(13) 0.0313(13) 0.0352(13) 0.0003(10) 0.0150(11) -0.0073(10)
C35 0.0385(15) 0.0482(16) 0.0294(13) 0.0128(12) 0.0055(11) 0.0161(12)
C36 0.0500(17) 0.0383(14) 0.0320(14) 0.0054(11) 0.0183(12) 0.0211(13)
C37 0.0233(11) 0.0250(11) 0.0273(11) 0.0000(9) 0.0011(9) 0.0018(9)
C39 0.0407(14) 0.0325(12) 0.0201(11) 0.0030(9) 0.0090(10) 0.0048(11)
C40 0.0306(12) 0.0400(14) 0.0201(11) 0.0049(10) 0.0034(9) 0.0041(10)
C41 0.0257(12) 0.0265(12) 0.0428(15) -0.0095(10) -0.0031(10) -0.0004(9)
C42 0.0346(14) 0.0469(16) 0.0402(15) 0.0124(12) 0.0113(12) 0.0209(12)
C43 0.0349(13) 0.0407(14) 0.0189(11) -0.0044(10) 0.0071(9) -0.0067(11)
C44 0.0517(17) 0.0407(15) 0.0275(13) 0.0027(11) 0.0197(12) 0.0144(13)
C45 0.0394(15) 0.0356(14) 0.0353(14) 0.0075(11) 0.0119(11) 0.0114(11)
C47 0.0332(13) 0.0308(12) 0.0310(13) -0.0087(10) 0.0006(10) 0.0037(10)
C48 0.0414(15) 0.0499(16) 0.0251(12) -0.0116(11) 0.0056(11) -0.0162(13)
C49 0.0384(14) 0.0476(16) 0.0251(12) 0.0139(11) 0.0073(10) 0.0121(12)
C50 0.0381(15) 0.0445(15) 0.0302(13) -0.0105(11) 0.0101(11) -0.0175(12)
C51 0.0201(11) 0.0283(12) 0.0408(14) 0.0010(10) 0.0022(10) -0.0009(9)
C52 0.0342(14) 0.0376(14) 0.0349(14) 0.0133(11) 0.0071(11) 0.0128(11)
F1 0.0388(9) 0.0494(11) 0.0601(12) -0.0077(9) 0.0116(8) -0.0142(8)
F2 0.0393(9) 0.0410(9) 0.0640(12) -0.0199(9) -0.0028(8) -0.0110(8)
F4 0.0570(11) 0.0516(11) 0.0493(11) 0.0260(9) 0.0187(9) 0.0304(9)
F5 0.0915(16) 0.0775(15) 0.0362(10) 0.0242(10) 0.0192(10) 0.0385(13)

loop_
_atom_type_symbol
_atom_type_description
_atom_type_scat_dispersion_real
_atom_type_scat_dispersion_imag
_atom_type_scat_source
C C 0.0033 0.0016 'International Tables Vol C Tables 4.2.6.8 and 6.1.1.4'
H H 0.0000 0.0000 'International Tables Vol C Tables 4.2.6.8 and 6.1.1.4'
N N 0.0061 0.0033 'International Tables Vol C Tables 4.2.6.8 and 6.1.1.4'
O O 0.0106 0.0060 'International Tables Vol C Tables 4.2.6.8 and 6.1.1.4'
F F 0.0171 0.0103 'International Tables Vol C Tables 4.2.6.8 and 6.1.1.4'
Cl Cl 0.1484 0.1585 'International Tables Vol C Tables 4.2.6.8 and 6.1.1.4'
Mn Mn 0.3368 0.7283 'International Tables Vol C Tables 4.2.6.8 and 6.1.1.4'

loop_
_geom_angle_atom_site_label_1
_geom_angle_atom_site_label_2
_geom_angle_atom_site_label_3
_geom_angle
O1 Mn1 O3 100.56(7)
O1 Mn1 N9 168.74(8)
O3 Mn1 N9 90.64(7)
O1 Mn1 N6 91.22(8)
O3 Mn1 N6 165.51(7)
N9 Mn1 N6 77.52(8)
O1 Mn1 O4 92.72(7)
O3 Mn1 O4 86.85(8)
N9 Mn1 O4 86.67(7)
N6 Mn1 O4 84.17(8)
O1 Mn1 Cl4 91.77(6)
O3 Mn1 Cl4 92.28(6)
N9 Mn1 Cl4 88.94(6)
N6 Mn1 Cl4 95.78(6)
O4 Mn1 Cl4 175.51(5)
O1 Mn1 Mn2 27.55(5)
O3 Mn1 Mn2 78.82(5)
N9 Mn1 Mn2 159.06(6)
N6 Mn1 Mn2 109.58(6)
O4 Mn1 Mn2 74.84(5)
Cl4 Mn1 Mn2 109.32(2)
O1 Mn2 O2 100.06(7)
O1 Mn2 N7 168.99(8)
O2 Mn2 N7 90.93(7)
O1 Mn2 N8 91.49(8)
O2 Mn2 N8 167.05(7)
N7 Mn2 N8 77.64(8)
O1 Mn2 O5 92.34(7)
O2 Mn2 O5 89.71(7)
N7 Mn2 O5 88.32(7)
N8 Mn2 O5 83.97(7)
O1 Mn2 Cl3 90.78(6)
O2 Mn2 Cl3 90.13(6)
N7 Mn2 Cl3 88.55(6)
N8 Mn2 Cl3 95.57(6)
O5 Mn2 Cl3 176.86(5)
O1 Mn2 Mn1 27.47(5)
O2 Mn2 Mn1 79.14(5)
N7 Mn2 Mn1 160.18(5)
N8 Mn2 Mn1 109.83(6)
O5 Mn2 Mn1 74.65(5)
Cl3 Mn2 Mn1 108.39(2)
Mn1 O1 Mn2 124.98(10)
C15 O2 Mn2 129.67(15)
C12 O3 Mn1 130.19(15)
C15 O4 Mn1 127.66(15)
C12 O5 Mn2 125.93(15)
C22 N6 C19 119.6(2)
C22 N6 Mn1 124.03(16)
C19 N6 Mn1 116.25(15)
C24 N7 C13 119.5(2)
C24 N7 Mn2 124.25(16)
C13 N7 Mn2 116.14(15)
C23 N8 C16 119.8(2)
C23 N8 Mn2 123.61(16)
C16 N8 Mn2 116.46(15)
C31 N9 C17 119.1(2)
C31 N9 Mn1 124.43(16)
C17 N9 Mn1 116.40(15)
O5 C12 O3 126.0(2)
O5 C12 C21 118.13(19)
O3 C12 C21 115.9(2)
N7 C13 C33 121.1(2)
N7 C13 C16 115.4(2)
C33 C13 C16 123.5(2)
O4 C15 O2 126.1(2)
O4 C15 C25 117.4(2)
O2 C15 C25 116.6(2)
N8 C16 C43 121.4(2)
N8 C16 C13 114.2(2)
C43 C16 C13 124.4(2)
N9 C17 C39 121.5(2)
N9 C17 C19 115.1(2)
C39 C17 C19 123.4(2)
N6 C19 C40 121.5(2)
N6 C19 C17 114.7(2)
C40 C19 C17 123.8(2)
C30 C21 C32 119.9(2)
C30 C21 C12 121.0(2)
C32 C21 C12 119.0(2)
N6 C22 C42 121.4(2)
N6 C22 H22 119.3
C42 C22 H22 119.3
N8 C23 C50 121.3(2)
N8 C23 H23 119.3
C50 C23 H23 119.3
N7 C24 C34 122.2(2)
N7 C24 H24 118.9
C34 C24 H24 118.9
C37 C25 C29 120.0(2)
C37 C25 C15 121.3(2)
C29 C25 C15 118.7(2)
C34 C28 C33 119.5(2)
C34 C28 H28 120.3
C33 C28 H28 120.3
C47 C29 C25 120.6(2)
C47 C29 H29 119.7
C25 C29 H29 119.7
C21 C30 C45 120.6(2)
C21 C30 H30 119.7
C45 C30 H30 119.7
N9 C31 C36 122.2(2)
N9 C31 H31 118.9
C36 C31 H31 118.9
C49 C32 C21 119.1(2)
C49 C32 H32 120.5
C21 C32 H32 120.5
C28 C33 C13 119.1(2)
C28 C33 H33 120.4
C13 C33 H33 120.4
C28 C34 C24 118.7(2)
C28 C34 H34 120.7
C24 C34 H34 120.7
C42 C35 C40 119.7(2)
C42 C35 H35 120.1
C40 C35 H35 120.1
C44 C36 C31 118.6(2)
C44 C36 H36 120.7
C31 C36 H36 120.7
C51 C37 C25 118.7(2)
C51 C37 H37 120.7
C25 C37 H37 120.7
C44 C39 C17 118.9(2)
C44 C39 H39 120.5
C17 C39 H39 120.5
C35 C40 C19 118.7(2)
C35 C40 H40 120.6
C19 C40 H40 120.6
F2 C41 C51 119.9(3)
F2 C41 C47 118.9(3)
C51 C41 C47 121.2(2)
C35 C42 C22 119.1(2)
C35 C42 H42 120.5
C22 C42 H42 120.5
C48 C43 C16 118.6(2)
C48 C43 H43 120.7
C16 C43 H43 120.7
C36 C44 C39 119.6(2)
C36 C44 H44 120.2
C39 C44 H44 120.2
C52 C45 C30 118.4(2)
C52 C45 H45 120.8
C30 C45 H45 120.8
C41 C47 C29 118.6(2)
C41 C47 H47 120.7
C29 C47 H47 120.7
C50 C48 C43 119.7(2)
C50 C48 H48 120.1
C43 C48 H48 120.1
F5 C49 C32 121.5(3)
F5 C49 C52 117.8(2)
C32 C49 C52 120.5(2)
C48 C50 C23 119.2(2)
C48 C50 H50 120.4
C23 C50 H50 120.4
F1 C51 C41 120.3(2)
F1 C51 C37 118.8(2)
C41 C51 C37 120.9(2)
F4 C52 C45 120.3(3)
F4 C52 C49 118.3(2)
C45 C52 C49 121.4(2)

loop_
_geom_bond_atom_site_label_1
_geom_bond_atom_site_label_2
_geom_bond_distance
Mn1 O1 1.7791(16)
Mn1 O3 1.9913(17)
Mn1 N9 2.0781(19)
Mn1 N6 2.089(2)
Mn1 O4 2.1828(18)
Mn1 Cl4 2.4826(8)
Mn1 Mn2 3.1602(9)
Mn2 O1 1.7840(16)
Mn2 O2 1.9960(17)
Mn2 N7 2.0755(19)
Mn2 N8 2.082(2)
Mn2 O5 2.1959(17)
Mn2 Cl3 2.5066(8)
O2 C15 1.275(3)
O3 C12 1.277(3)
O4 C15 1.247(3)
O5 C12 1.246(3)
N6 C22 1.340(3)
N6 C19 1.350(3)
N7 C24 1.338(3)
N7 C13 1.350(3)
N8 C23 1.341(3)
N8 C16 1.354(3)
N9 C31 1.337(3)
N9 C17 1.351(3)
C12 C21 1.503(3)
C13 C33 1.388(3)
C13 C16 1.469(3)
C15 C25 1.497(3)
C16 C43 1.390(3)
C17 C39 1.386(3)
C17 C19 1.473(3)
C19 C40 1.390(3)
C21 C30 1.390(3)
C21 C32 1.393(3)
C22 C42 1.392(4)
C22 H22 0.9500
C23 C50 1.384(3)
C23 H23 0.9500
C24 C34 1.386(3)
C24 H24 0.9500
C25 C37 1.392(3)
C25 C29 1.396(3)
C28 C34 1.379(4)
C28 C33 1.388(4)
C28 H28 0.9500
C29 C47 1.384(3)
C29 H29 0.9500
C30 C45 1.391(3)
C30 H30 0.9500
C31 C36 1.387(3)
C31 H31 0.9500
C32 C49 1.376(4)
C32 H32 0.9500
C33 H33 0.9500
C34 H34 0.9500
C35 C42 1.376(4)
C35 C40 1.381(4)
C35 H35 0.9500
C36 C44 1.381(4)
C36 H36 0.9500
C37 C51 1.380(3)
C37 H37 0.9500
C39 C44 1.381(4)
C39 H39 0.9500
C40 H40 0.9500
C41 F2 1.342(3)
C41 C51 1.374(4)
C41 C47 1.378(4)
C42 H42 0.9500
C43 C48 1.384(4)
C43 H43 0.9500
C44 H44 0.9500
C45 C52 1.373(4)
C45 H45 0.9500
C47 H47 0.9500
C48 C50 1.382(4)
C48 H48 0.9500
C49 F5 1.348(3)
C49 C52 1.379(4)
C50 H50 0.9500
C51 F1 1.355(3)
C52 F4 1.351(3)

loop_
_geom_torsion_atom_site_label_1
_geom_torsion_atom_site_label_2
_geom_torsion_atom_site_label_3
_geom_torsion_atom_site_label_4
_geom_torsion
O3 Mn1 O1 Mn2 -38.38(12)
N9 Mn1 O1 Mn2 135.5(4)
N6 Mn1 O1 Mn2 133.14(11)
O4 Mn1 O1 Mn2 48.92(11)
Cl4 Mn1 O1 Mn2 -131.03(10)
O2 Mn2 O1 Mn1 -40.87(12)
N7 Mn2 O1 Mn1 142.5(4)
N8 Mn2 O1 Mn1 133.27(11)
O5 Mn2 O1 Mn1 49.24(11)
Cl3 Mn2 O1 Mn1 -131.14(10)
Mn2 O5 C12 O3 17.2(3)
Mn2 O5 C12 C21 -161.91(15)
Mn1 O3 C12 O5 5.7(4)
Mn1 O3 C12 C21 -175.19(15)
C24 N7 C13 C33 0.0(3)
Mn2 N7 C13 C33 176.72(18)
C24 N7 C13 C16 -178.9(2)
Mn2 N7 C13 C16 -2.3(3)
Mn1 O4 C15 O2 4.8(4)
Mn1 O4 C15 C25 -174.29(14)
Mn2 O2 C15 O4 13.3(4)
Mn2 O2 C15 C25 -167.57(14)
C23 N8 C16 C43 0.2(4)
Mn2 N8 C16 C43 176.27(19)
C23 N8 C16 C13 -179.6(2)
Mn2 N8 C16 C13 -3.5(3)
N7 C13 C16 N8 3.8(3)
C33 C13 C16 N8 -175.2(2)
N7 C13 C16 C43 -176.0(2)
C33 C13 C16 C43 5.0(4)
C31 N9 C17 C39 0.1(4)
Mn1 N9 C17 C39 177.69(19)
C31 N9 C17 C19 -179.6(2)
Mn1 N9 C17 C19 -2.0(3)
C22 N6 C19 C40 0.9(4)
Mn1 N6 C19 C40 176.74(19)
C22 N6 C19 C17 -179.0(2)
Mn1 N6 C19 C17 -3.1(3)
N9 C17 C19 N6 3.4(3)
C39 C17 C19 N6 -176.3(2)
N9 C17 C19 C40 -176.5(2)
C39 C17 C19 C40 3.8(4)
O5 C12 C21 C30 167.8(2)
O3 C12 C21 C30 -11.3(3)
O5 C12 C21 C32 -8.3(3)
O3 C12 C21 C32 172.5(2)
C19 N6 C22 C42 -0.6(4)
Mn1 N6 C22 C42 -176.1(2)
C16 N8 C23 C50 -0.3(4)
Mn2 N8 C23 C50 -176.1(2)
C13 N7 C24 C34 -0.6(4)
Mn2 N7 C24 C34 -177.03(19)
O4 C15 C25 C37 178.0(2)
O2 C15 C25 C37 -1.2(3)
O4 C15 C25 C29 -0.5(3)
O2 C15 C25 C29 -179.6(2)
C37 C25 C29 C47 -1.3(4)
C15 C25 C29 C47 177.2(2)
C32 C21 C30 C45 2.1(4)
C12 C21 C30 C45 -174.0(2)
C17 N9 C31 C36 -0.1(4)
Mn1 N9 C31 C36 -177.5(2)
C30 C21 C32 C49 -0.6(4)
C12 C21 C32 C49 175.6(2)
C34 C28 C33 C13 -0.8(4)
N7 C13 C33 C28 0.7(4)
C16 C13 C33 C28 179.6(2)
C33 C28 C34 C24 0.2(4)
N7 C24 C34 C28 0.5(4)
N9 C31 C36 C44 -0.2(5)
C29 C25 C37 C51 1.3(3)
C15 C25 C37 C51 -177.1(2)
N9 C17 C39 C44 0.2(4)
C19 C17 C39 C44 179.9(3)
C42 C35 C40 C19 0.0(5)
N6 C19 C40 C35 -0.6(4)
C17 C19 C40 C35 179.2(3)
C40 C35 C42 C22 0.3(5)
N6 C22 C42 C35 0.0(5)
N8 C16 C43 C48 0.0(4)
C13 C16 C43 C48 179.8(3)
C31 C36 C44 C39 0.5(5)
C17 C39 C44 C36 -0.5(5)
C21 C30 C45 C52 -1.9(4)
F2 C41 C47 C29 -179.9(2)
C51 C41 C47 C29 2.0(4)
C25 C29 C47 C41 -0.4(4)
C16 C43 C48 C50 -0.2(5)
C21 C32 C49 F5 -176.2(3)
C21 C32 C49 C52 -1.0(4)
C43 C48 C50 C23 0.1(5)
N8 C23 C50 C48 0.1(5)
F2 C41 C51 F1 0.5(4)
C47 C41 C51 F1 178.5(2)
F2 C41 C51 C37 179.9(2)
C47 C41 C51 C37 -2.1(4)
C25 C37 C51 F1 179.8(2)
C25 C37 C51 C41 0.3(4)
C30 C45 C52 F4 178.5(3)
C30 C45 C52 C49 0.3(5)
F5 C49 C52 F4 -1.7(4)
C32 C49 C52 F4 -177.1(3)
F5 C49 C52 C45 176.6(3)
C32 C49 C52 C45 1.2(5)

loop_
_platon_squeeze_void_nr
_platon_squeeze_void_average_x
_platon_squeeze_void_average_y
_platon_squeeze_void_average_z
_platon_squeeze_void_volume
_platon_squeeze_void_count_electrons
_platon_squeeze_void_content
1 -0.024 0.000 0.000 497 133 ' '
2 0.019 0.500 0.500 497 133 ' '
